data_7019496
loop_
_publ_author_name
'Nakai, Takahito'
'Nishino, Mitsuhiro'
'Hayashi, Satoko'
'Hashimoto, Masato'
'Nakanishi, Waro'

_publ_section_title
;
 Role of p(Z)-\p(Ar/Nap) conjugation in structures of
 1-(arylchalcogena)naphthalenes for Z = Te versus Se, S and O:
 experimental and theoretical investigations.
;
_journal_issue 25
_journal_name_full 'Dalton transactions (Cambridge, England : 2003)'
_journal_page_first 7485
_journal_page_last 7497
_journal_paper_doi 10.1039/c2dt30516j
_journal_volume 41
_journal_year 2012
_chemical_formula_sum 'C17 H14 O Te'
_chemical_formula_weight 361.88
_chemical_name_systematic
;
?
;
_space_group_IT_number 14
_symmetry_cell_setting monoclinic
_symmetry_space_group_name_Hall '-P 2ybc'
_symmetry_space_group_name_H-M 'P 1 21/c 1'
_atom_sites_solution_hydrogens geom
_atom_sites_solution_primary direct
_atom_sites_solution_secondary difmap
_audit_creation_method SHELXL-97
_cell_angle_alpha 90.00
_cell_angle_beta 109.847(6)
_cell_angle_gamma 90.00
_cell_formula_units_Z 4
_cell_length_a 7.741(3)
_cell_length_b 22.180(9)
_cell_length_c 8.551(4)
_cell_measurement_temperature 93(2)
_cell_volume 1381.0(10)
_computing_structure_refinement 'SHELXL-97 (Sheldrick, 1997)'
_computing_structure_solution 'SHELXS-97 (Sheldrick, 1990)'
_diffrn_ambient_temperature 93(2)
_diffrn_measured_fraction_theta_full 0.939
_diffrn_measured_fraction_theta_max 0.939
_diffrn_radiation_monochromator graphite
_diffrn_radiation_source 'fine-focus sealed tube'
_diffrn_radiation_type MoK\a
_diffrn_radiation_wavelength 0.71069
_diffrn_reflns_av_R_equivalents 0.0266
_diffrn_reflns_av_sigmaI/netI 0.0189
_diffrn_reflns_limit_h_max 10
_diffrn_reflns_limit_h_min -10
_diffrn_reflns_limit_k_max 20
_diffrn_reflns_limit_k_min -28
_diffrn_reflns_limit_l_max 11
_diffrn_reflns_limit_l_min -11
_diffrn_reflns_number 8987
_diffrn_reflns_theta_full 27.49
_diffrn_reflns_theta_max 27.49
_diffrn_reflns_theta_min 2.94
_exptl_absorpt_coefficient_mu 2.142
_exptl_crystal_density_diffrn 1.741
_exptl_crystal_density_method 'not measured'
_exptl_crystal_F_000 704
_refine_diff_density_max 1.009
_refine_diff_density_min -0.726
_refine_diff_density_rms 0.105
_refine_ls_extinction_method none
_refine_ls_goodness_of_fit_ref 1.125
_refine_ls_hydrogen_treatment mixed
_refine_ls_matrix_type full
_refine_ls_number_parameters 228
_refine_ls_number_reflns 2976
_refine_ls_number_restraints 0
_refine_ls_restrained_S_all 1.125
_refine_ls_R_factor_all 0.0245
_refine_ls_R_factor_gt 0.0233
_refine_ls_shift/su_max 0.002
_refine_ls_shift/su_mean 0.000
_refine_ls_structure_factor_coef Fsqd
_refine_ls_weighting_details 'calc w=1/[\s^2^(Fo^2^)+(0.0379P)^2^+1.2070P] where P=(Fo^2^+2Fc^2^)/3'
_refine_ls_weighting_scheme calc
_refine_ls_wR_factor_gt 0.0646
_refine_ls_wR_factor_ref 0.0659
_reflns_number_gt 2847
_reflns_number_total 2976
_reflns_threshold_expression >2sigma(I)
_cod_data_source_file c2dt30516j.txt
_cod_data_source_block g:\sx97n\nishino305_a
_cod_original_sg_symbol_H-M 'P 21/c'
_cod_database_code 7019496

loop_
_symmetry_equiv_pos_as_xyz
'x, y, z'
'x, -y+1/2, z+1/2'
'-x, -y, -z'
'-x, y-1/2, -z-1/2'

loop_
_atom_site_label
_atom_site_type_symbol
_atom_site_fract_x
_atom_site_fract_y
_atom_site_fract_z
_atom_site_U_iso_or_equiv
_atom_site_adp_type
_atom_site_occupancy
_atom_site_symmetry_multiplicity
_atom_site_calc_flag
Te1 Te 0.598754(17) 0.433974(6) 0.332567(16) 0.01428(8) Uani 1 1 d
C1 C 0.4773(3) 0.35611(9) 0.3962(2) 0.0130(4) Uani 1 1 d
C2 C 0.5730(3) 0.31977(10) 0.5280(3) 0.0165(4) Uani 1 1 d
C3 C 0.4929(3) 0.26662(10) 0.5628(3) 0.0185(4) Uani 1 1 d
C4 C 0.3205(3) 0.24952(10) 0.4644(3) 0.0179(4) Uani 1 1 d
C5 C 0.2168(3) 0.28613(9) 0.3285(3) 0.0147(4) Uani 1 1 d
C6 C 0.0367(3) 0.26923(10) 0.2260(3) 0.0169(4) Uani 1 1 d
C7 C -0.0636(3) 0.30505(10) 0.0962(3) 0.0184(4) Uani 1 1 d
C8 C 0.0114(3) 0.35947(10) 0.0639(3) 0.0163(4) Uani 1 1 d
C9 C 0.1855(3) 0.37685(9) 0.1599(3) 0.0142(4) Uani 1 1 d
C10 C 0.2942(3) 0.34062(9) 0.2948(2) 0.0130(4) Uani 1 1 d
C11 C 0.8518(3) 0.43056(8) 0.5293(3) 0.0133(4) Uani 1 1 d
C12 C 0.9900(3) 0.39164(10) 0.5206(3) 0.0166(4) Uani 1 1 d
C13 C 1.1642(3) 0.39306(10) 0.6408(3) 0.0163(4) Uani 1 1 d
C14 C 1.2018(3) 0.43422(8) 0.7705(3) 0.0123(4) Uani 1 1 d
C15 C 1.0638(3) 0.47316(9) 0.7810(3) 0.0161(4) Uani 1 1 d
C16 C 0.8905(3) 0.47120(10) 0.6618(2) 0.0154(4) Uani 1 1 d
O1 O 1.3688(2) 0.44039(7) 0.8930(2) 0.0179(3) Uani 1 1 d
C17 C 1.5193(3) 0.40814(11) 0.8717(3) 0.0212(4) Uani 1 1 d
H2 H 0.692(4) 0.3287(13) 0.598(3) 0.022(7) Uiso 1 1 d
H3 H 0.560(4) 0.2420(14) 0.651(4) 0.023(7) Uiso 1 1 d
H4 H 0.267(4) 0.2130(14) 0.485(3) 0.022(7) Uiso 1 1 d
H6 H -0.009(4) 0.2319(13) 0.253(4) 0.023(7) Uiso 1 1 d
H7 H -0.179(5) 0.2942(16) 0.037(4) 0.040(9) Uiso 1 1 d
H8 H -0.057(4) 0.3831(14) -0.030(4) 0.025(7) Uiso 1 1 d
H9 H 0.232(4) 0.4135(13) 0.134(3) 0.014(6) Uiso 1 1 d
H12 H 0.966(4) 0.3652(15) 0.428(4) 0.030(8) Uiso 1 1 d
H13 H 1.259(4) 0.3672(14) 0.636(4) 0.025(7) Uiso 1 1 d
H15 H 1.091(4) 0.5031(15) 0.872(4) 0.028(8) Uiso 1 1 d
H16 H 0.797(4) 0.4981(13) 0.667(3) 0.017(6) Uiso 1 1 d
H17A H 1.616(5) 0.4211(15) 0.960(4) 0.030(8) Uiso 1 1 d
H17B H 1.505(4) 0.3648(14) 0.879(3) 0.022(7) Uiso 1 1 d
H17C H 1.536(4) 0.4176(13) 0.771(4) 0.021(7) Uiso 1 1 d

loop_
_atom_site_aniso_label
_atom_site_aniso_U_11
_atom_site_aniso_U_22
_atom_site_aniso_U_33
_atom_site_aniso_U_23
_atom_site_aniso_U_13
_atom_site_aniso_U_12
Te1 0.01042(10) 0.01388(10) 0.01612(11) 0.00227(4) 0.00137(7) -0.00121(4)
C1 0.0118(9) 0.0125(9) 0.0164(9) 0.0002(7) 0.0071(7) 0.0002(7)
C2 0.0134(9) 0.0179(10) 0.0183(10) 0.0017(8) 0.0055(8) 0.0019(7)
C3 0.0179(10) 0.0198(11) 0.0181(10) 0.0075(8) 0.0066(8) 0.0043(8)
C4 0.0211(10) 0.0143(10) 0.0217(10) 0.0022(8) 0.0118(9) 0.0005(8)
C5 0.0157(9) 0.0139(9) 0.0173(10) -0.0018(7) 0.0093(8) -0.0010(7)
C6 0.0159(9) 0.0157(10) 0.0214(10) -0.0036(8) 0.0091(8) -0.0046(7)
C7 0.0131(9) 0.0204(11) 0.0221(11) -0.0047(8) 0.0067(8) -0.0035(8)
C8 0.0125(9) 0.0188(10) 0.0162(10) -0.0002(8) 0.0029(8) 0.0026(7)
C9 0.0140(9) 0.0136(9) 0.0163(10) -0.0009(7) 0.0066(8) 0.0009(7)
C10 0.0125(9) 0.0128(9) 0.0154(9) -0.0019(7) 0.0069(7) 0.0004(7)
C11 0.0098(9) 0.0134(10) 0.0152(10) 0.0008(7) 0.0022(8) -0.0013(6)
C12 0.0141(9) 0.0175(10) 0.0166(10) -0.0042(8) 0.0031(8) 0.0006(8)
C13 0.0134(9) 0.0157(10) 0.0194(10) -0.0018(8) 0.0053(8) 0.0026(7)
C14 0.0102(9) 0.0143(10) 0.0110(10) 0.0021(6) 0.0021(8) -0.0014(6)
C15 0.0166(9) 0.0153(10) 0.0163(10) -0.0040(8) 0.0055(8) -0.0016(7)
C16 0.0140(10) 0.0145(10) 0.0194(11) -0.0003(7) 0.0076(8) 0.0004(7)
O1 0.0112(7) 0.0256(8) 0.0149(8) -0.0023(6) 0.0019(6) -0.0007(5)
C17 0.0119(10) 0.0286(13) 0.0210(11) -0.0001(9) 0.0026(9) 0.0022(8)

loop_
_atom_type_symbol
_atom_type_description
_atom_type_scat_dispersion_real
_atom_type_scat_dispersion_imag
_atom_type_scat_source
Te Te -0.5308 1.6751 'International Tables Vol C Tables 4.2.6.8 and 6.1.1.4'
O O 0.0106 0.0060 'International Tables Vol C Tables 4.2.6.8 and 6.1.1.4'
C C 0.0033 0.0016 'International Tables Vol C Tables 4.2.6.8 and 6.1.1.4'
H H 0.0000 0.0000 'International Tables Vol C Tables 4.2.6.8 and 6.1.1.4'

loop_
_geom_angle_atom_site_label_1
_geom_angle_atom_site_label_2
_geom_angle_atom_site_label_3
_geom_angle
C11 Te1 C1 97.97(8)
C2 C1 C10 120.14(18)
C2 C1 Te1 121.54(15)
C10 C1 Te1 118.28(14)
C1 C2 C3 120.5(2)
C1 C2 H2 122.7(18)
C3 C2 H2 116.7(18)
C4 C3 C2 120.6(2)
C4 C3 H3 119.7(18)
C2 C3 H3 119.6(18)
C3 C4 C5 120.43(19)
C3 C4 H4 121.1(17)
C5 C4 H4 118.4(17)
C10 C5 C6 119.45(19)
C10 C5 C4 119.46(19)
C6 C5 C4 121.09(19)
C7 C6 C5 120.9(2)
C7 C6 H6 122.7(18)
C5 C6 H6 116.4(18)
C6 C7 C8 119.9(2)
C6 C7 H7 119(2)
C8 C7 H7 121(2)
C9 C8 C7 120.7(2)
C9 C8 H8 120.1(18)
C7 C8 H8 119.1(18)
C8 C9 C10 121.06(19)
C8 C9 H9 118.4(16)
C10 C9 H9 120.5(16)
C5 C10 C9 118.08(18)
C5 C10 C1 118.72(18)
C9 C10 C1 123.20(18)
C12 C11 C16 119.0(2)
C12 C11 Te1 120.07(16)
C16 C11 Te1 120.60(15)
C13 C12 C11 120.9(2)
C13 C12 H12 119.6(19)
C11 C12 H12 119.4(19)
C14 C13 C12 119.53(19)
C14 C13 H13 118.7(18)
C12 C13 H13 121.8(18)
O1 C14 C13 124.40(18)
O1 C14 C15 115.66(18)
C13 C14 C15 119.9(2)
C16 C15 C14 120.25(19)
C16 C15 H15 119.5(17)
C14 C15 H15 120.2(17)
C15 C16 C11 120.30(19)
C15 C16 H16 120.6(16)
C11 C16 H16 119.1(16)
C14 O1 C17 116.87(17)
O1 C17 H17A 102(2)
O1 C17 H17B 111.7(17)
H17A C17 H17B 110(3)
O1 C17 H17C 112.0(18)
H17A C17 H17C 111(3)
H17B C17 H17C 110(2)

loop_
_geom_bond_atom_site_label_1
_geom_bond_atom_site_label_2
_geom_bond_distance
Te1 C11 2.106(2)
Te1 C1 2.124(2)
C1 C2 1.379(3)
C1 C10 1.430(3)
C2 C3 1.410(3)
C2 H2 0.94(3)
C3 C4 1.368(3)
C3 H3 0.93(3)
C4 C5 1.422(3)
C4 H4 0.96(3)
C5 C10 1.421(3)
C5 C6 1.422(3)
C6 C7 1.371(3)
C6 H6 0.96(3)
C7 C8 1.407(3)
C7 H7 0.90(4)
C8 C9 1.374(3)
C8 H8 0.95(3)
C9 C10 1.423(3)
C9 H9 0.94(3)
C11 C12 1.396(3)
C11 C16 1.398(3)
C12 C13 1.391(3)
C12 H12 0.95(3)
C13 C14 1.389(3)
C13 H13 0.95(3)
C14 O1 1.367(3)
C14 C15 1.400(3)
C15 C16 1.383(3)
C15 H15 0.99(3)
C16 H16 0.95(3)
O1 C17 1.430(3)
C17 H17A 0.91(4)
C17 H17B 0.97(3)
C17 H17C 0.94(3)
